data_4315730
loop_
_publ_author_name
'Esther Pierce'
'\'Etienne Lanthier'
'Caroline Genre'
'Yurii Chumakov'
'Dominique Luneau'
'Christian Reber'

_publ_contact_author_address
;
      Universit\'e de Montr\'eal
      D\'epartement de Chimie
      C.P. 6128, Succ. Centre-ville
      Montr\'eal, Qu\'ebec
      Canada, H3C 3J7
;
_publ_contact_author_email christian.reber@umontreal.ca
_publ_contact_author_fax '+1 514 343 7586'
_publ_contact_author_name 'Dr Christian Reber'
_publ_contact_author_phone '+1 514 343 7332'
_publ_section_title
;
 Interaction of Thioether Groups at the Open Coordination Sites of
 Palladium(II) and Platinum(II) Complexes Probed by Luminescence
 Spectroscopy at Variable Pressure
;
_journal_name_full 'Inorganic Chemistry'
_journal_page_first 4901
_journal_page_last 4908
_journal_paper_doi 10.1021/ic9024958
_journal_volume 49
_journal_year 2010
_chemical_compound_source 'Synthesized by the authors. See text'
_chemical_formula_moiety 'C8 H18 N2 Pd S3, 2(F6 P)'
_chemical_formula_sum 'C8 H18 F12 N2 P2 Pd S3'
_chemical_formula_weight 634.76
_chemical_name_systematic
; 
 ? 
;
_space_group_IT_number 14
_symmetry_cell_setting monoclinic
_symmetry_space_group_name_Hall '-P 2ybc'
_symmetry_space_group_name_H-M 'P 1 21/c 1'
_atom_sites_solution_hydrogens geom
_atom_sites_solution_primary direct
_atom_sites_solution_secondary difmap
_audit_creation_method SHELXL-97
_cell_angle_alpha 90.00
_cell_angle_beta 90.6760(10)
_cell_angle_gamma 90.00
_cell_formula_units_Z 4
_cell_length_a 6.54070(10)
_cell_length_b 19.9066(4)
_cell_length_c 16.1215(4)
_cell_measurement_reflns_used 7319
_cell_measurement_temperature 293(2)
_cell_measurement_theta_max 71.58
_cell_measurement_theta_min 3.53
_cell_volume 2098.92(7)
_computing_cell_refinement 'SMART (Bruker, 2001)'
_computing_data_collection 'SMART (Bruker, 2001)'
_computing_data_reduction 'SAINT (Bruker, 2003)'
_computing_molecular_graphics 'SHELXTL (Bruker, 1997)'
_computing_publication_material 'UdMX (local program)'
_computing_structure_refinement 'SHELXL97 (Sheldrick, 1997)'
_computing_structure_solution 'SHELXS97 (Sheldrick, 1997)'
_diffrn_ambient_temperature 293(2)
_diffrn_detector_area_resol_mean 5.5
_diffrn_measured_fraction_theta_full 0.990
_diffrn_measured_fraction_theta_max 0.990
_diffrn_measurement_device_type 'Bruker Smart 2000'
_diffrn_measurement_method \w
_diffrn_radiation_monochromator graphite
_diffrn_radiation_source 'X-ray Sealed Tube'
_diffrn_radiation_type CuK\a
_diffrn_radiation_wavelength 1.54178
_diffrn_reflns_av_R_equivalents 0.064
_diffrn_reflns_av_sigmaI/netI 0.0398
_diffrn_reflns_limit_h_max 7
_diffrn_reflns_limit_h_min -7
_diffrn_reflns_limit_k_max 24
_diffrn_reflns_limit_k_min -24
_diffrn_reflns_limit_l_max 19
_diffrn_reflns_limit_l_min -19
_diffrn_reflns_number 25491
_diffrn_reflns_theta_full 71.95
_diffrn_reflns_theta_max 71.95
_diffrn_reflns_theta_min 3.53
_diffrn_standards_decay_% -0.71
_diffrn_standards_number 87
_exptl_absorpt_coefficient_mu 12.373
_exptl_absorpt_correction_T_max 0.6500
_exptl_absorpt_correction_T_min 0.0700
_exptl_absorpt_correction_type multi-scan
_exptl_absorpt_process_details 'Sadabs (Sheldrick,1996)'
_exptl_crystal_colour orange
_exptl_crystal_density_diffrn 2.009
_exptl_crystal_density_method 'not measured'
_exptl_crystal_description chunk
_exptl_crystal_F_000 1248
_exptl_crystal_size_max 0.30
_exptl_crystal_size_mid 0.12
_exptl_crystal_size_min 0.05
_refine_diff_density_max 0.518
_refine_diff_density_min -0.726
_refine_diff_density_rms 0.133
_refine_ls_extinction_method none
_refine_ls_goodness_of_fit_ref 1.038
_refine_ls_hydrogen_treatment constr
_refine_ls_matrix_type full
_refine_ls_number_parameters 386
_refine_ls_number_reflns 4082
_refine_ls_number_restraints 780
_refine_ls_restrained_S_all 1.039
_refine_ls_R_factor_all 0.0523
_refine_ls_R_factor_gt 0.0433
_refine_ls_shift/su_max 0.001
_refine_ls_shift/su_mean 0.000
_refine_ls_structure_factor_coef Fsqd
_refine_ls_weighting_details 'calc w=1/[\s^2^(Fo^2^)+(0.0657P)^2^] where P=(Fo^2^+2Fc^2^)/3'
_refine_ls_weighting_scheme calc
_refine_ls_wR_factor_gt 0.1037
_refine_ls_wR_factor_ref 0.1077
_reflns_number_gt 3231
_reflns_number_total 4082
_reflns_threshold_expression I>2\s(I)
_cod_data_source_file ic9024958_si_002_1.cif
_cod_data_source_block Pd(ttcb)en(PF6)2
_cod_depositor_comments
;
The following automatic conversions were performed:

'_symmetry_cell_setting' value 'Monoclinic' changed to 'monoclinic'
according to the built-in table from CIF Core dictionary named
'cif_core.dic' version 2.4.1 from
2010-06-29.

'_geom_angle_publ_flag' value 'Y' changed to 'y'
according to the built-in table from CIF Core dictionary named
'cif_core.dic' version 2.4.1 from 2010-06-29 (87
times).

'_geom_bond_publ_flag' value 'Y' changed to 'y' according to
the built-in table from CIF Core dictionary named 'cif_core.dic'
version 2.4.1 from 2010-06-29 (43 times).

'_geom_torsion_publ_flag'
value 'Y' changed to 'y' according to the built-in table from CIF
Core dictionary named 'cif_core.dic' version 2.4.1 from 2010-06-29
(35 times).

Automatic conversion script
Id: cif_fix_values 1646 2011-03-28 12:23:43Z adriana 
;
_cod_database_code 4315730

loop_
_symmetry_equiv_pos_as_xyz
'x, y, z'
'-x, y+1/2, -z+1/2'
'-x, -y, -z'
'x, -y-1/2, z-1/2'

loop_
_atom_site_label
_atom_site_type_symbol
_atom_site_fract_x
_atom_site_fract_y
_atom_site_fract_z
_atom_site_U_iso_or_equiv
_atom_site_adp_type
_atom_site_occupancy
_atom_site_symmetry_multiplicity
_atom_site_calc_flag
_atom_site_refinement_flags
_atom_site_disorder_assembly
_atom_site_disorder_group
Pd Pd 0.60448(4) 0.392611(14) 0.771349(19) 0.04415(12) Uani 1 1 d . A .
S1 S 0.59982(19) 0.38807(6) 0.91156(7) 0.0591(3) Uani 1 1 d . . .
C2 C 0.6209(12) 0.3009(4) 0.9372(5) 0.105(2) Uani 1 1 d U . .
H1A H 0.7472 0.2950 0.9684 0.126 Uiso 1 1 calc R . .
H1B H 0.5099 0.2901 0.9743 0.126 Uiso 1 1 calc R . .
C3 C 0.6185(13) 0.2515(3) 0.8716(5) 0.122(3) Uani 1 1 d U . .
H2A H 0.4987 0.2235 0.8790 0.147 Uiso 1 1 calc R . .
H2B H 0.7372 0.2229 0.8794 0.147 Uiso 1 1 calc R . .
S4 S 0.61717(17) 0.27938(6) 0.76658(9) 0.0658(3) Uani 1 1 d . . .
C5 C 0.3730(8) 0.2525(2) 0.7285(3) 0.0728(15) Uani 1 1 d U . .
H5A H 0.3619 0.2660 0.6708 0.087 Uiso 1 1 calc R . .
H5B H 0.3717 0.2037 0.7294 0.087 Uiso 1 1 calc R . .
C6 C 0.1827(8) 0.2766(3) 0.7719(4) 0.0737(15) Uani 1 1 d U . .
H6A H 0.1763 0.2540 0.8251 0.088 Uiso 1 1 calc R . .
H6B H 0.0651 0.2620 0.7395 0.088 Uiso 1 1 calc R . .
S7 S 0.15567(16) 0.36588(6) 0.79036(7) 0.0545(3) Uani 1 1 d . . .
C8 C 0.1676(8) 0.3722(3) 0.9025(3) 0.0810(17) Uani 1 1 d U . .
H8A H 0.0422 0.3933 0.9207 0.097 Uiso 1 1 calc R . .
H8B H 0.1694 0.3270 0.9248 0.097 Uiso 1 1 calc R . .
C9 C 0.3448(8) 0.4102(3) 0.9409(3) 0.0763(15) Uani 1 1 d U . .
H9A H 0.3360 0.4054 1.0006 0.092 Uiso 1 1 calc R . .
H9B H 0.3254 0.4575 0.9284 0.092 Uiso 1 1 calc R . .
N1 N 0.6154(6) 0.49726(19) 0.7678(2) 0.0625(11) Uani 1 1 d DU . .
H1C H 0.6442 0.5239 0.8083 0.075 Uiso 0.503(8) 1 calc PR A -1
H1D H 0.5952 0.5236 0.8092 0.075 Uiso 0.497(8) 1 calc PR A -2
N2 N 0.6365(7) 0.4029(2) 0.6439(3) 0.0707(12) Uani 1 1 d DU . .
H2C H 0.6062 0.3735 0.6066 0.085 Uiso 0.503(8) 1 calc PR A -1
H2D H 0.6589 0.3706 0.6097 0.085 Uiso 0.497(8) 1 calc PR A -2
C11 C 0.563(2) 0.5165(6) 0.6807(7) 0.075(4) Uani 0.503(8) 1 d PDU A -1
H11A H 0.5850 0.5640 0.6711 0.089 Uiso 0.503(8) 1 calc PR A -1
H11B H 0.4225 0.5052 0.6666 0.089 Uiso 0.503(8) 1 calc PR A -1
C12 C 0.722(2) 0.4711(6) 0.6301(7) 0.072(4) Uani 0.503(8) 1 d PDU A -1
H12A H 0.7227 0.4827 0.5717 0.087 Uiso 0.503(8) 1 calc PR A -1
H12B H 0.8598 0.4750 0.6527 0.087 Uiso 0.503(8) 1 calc PR A -1
C21 C 0.664(3) 0.5191(6) 0.6819(7) 0.089(5) Uani 0.497(8) 1 d PDU A -2
H21A H 0.5929 0.5610 0.6709 0.106 Uiso 0.497(8) 1 calc PR A -2
H21B H 0.8092 0.5281 0.6792 0.106 Uiso 0.497(8) 1 calc PR A -2
C22 C 0.614(3) 0.4752(6) 0.6212(7) 0.103(6) Uani 0.497(8) 1 d PDU A -2
H22A H 0.6996 0.4843 0.5737 0.124 Uiso 0.497(8) 1 calc PR A -2
H22B H 0.4735 0.4832 0.6043 0.124 Uiso 0.497(8) 1 calc PR A -2
P1 P 0.1188(14) 0.3510(6) 0.5061(7) 0.0644(4) Uani 0.503(8) 1 d PDU A -1
F11 F 0.090(2) 0.3271(7) 0.4158(6) 0.144(5) Uani 0.503(8) 1 d PDU A -1
F12 F 0.022(2) 0.4201(5) 0.4855(7) 0.121(4) Uani 0.503(8) 1 d PDU A -1
F13 F 0.3347(15) 0.3790(7) 0.4843(8) 0.143(4) Uani 0.503(8) 1 d PDU A -1
F14 F 0.225(2) 0.2818(5) 0.5263(6) 0.133(5) Uani 0.503(8) 1 d PDU A -1
F15 F -0.0948(15) 0.3222(6) 0.5274(8) 0.142(4) Uani 0.503(8) 1 d PDU A -1
F16 F 0.146(2) 0.3737(7) 0.5973(5) 0.131(4) Uani 0.503(8) 1 d PDU A -1
P2 P 0.1278(14) 0.3507(6) 0.5075(7) 0.0644(4) Uani 0.497(8) 1 d PDU A -2
F21 F 0.203(2) 0.4212(5) 0.5295(9) 0.160(5) Uani 0.497(8) 1 d PDU A -2
F22 F 0.0404(18) 0.3392(6) 0.5967(5) 0.114(4) Uani 0.497(8) 1 d PDU A -2
F23 F 0.3406(13) 0.3193(6) 0.5370(6) 0.104(3) Uani 0.497(8) 1 d PDU A -2
F24 F 0.212(2) 0.3578(6) 0.4185(6) 0.122(4) Uani 0.497(8) 1 d PDU A -2
F25 F -0.0841(17) 0.3797(8) 0.4824(7) 0.128(4) Uani 0.497(8) 1 d PDU A -2
F26 F 0.0568(17) 0.2782(4) 0.4836(7) 0.118(4) Uani 0.497(8) 1 d PDU A -2
P3 P 0.8788(17) 0.4043(6) 0.1598(7) 0.0638(7) Uani 0.503(8) 1 d PDU A -1
F31 F 0.878(3) 0.4723(7) 0.2090(11) 0.089(4) Uani 0.503(8) 1 d PDU A -1
F32 F 0.689(2) 0.4295(8) 0.1075(9) 0.113(5) Uani 0.503(8) 1 d PDU A -1
F33 F 0.721(2) 0.3771(8) 0.2249(9) 0.130(5) Uani 0.503(8) 1 d PDU A -1
F34 F 1.057(2) 0.3795(8) 0.2158(9) 0.127(5) Uani 0.503(8) 1 d PDU A -1
F35 F 1.027(2) 0.4420(8) 0.1005(9) 0.156(6) Uani 0.503(8) 1 d PDU A -1
F36 F 0.890(3) 0.3403(7) 0.1039(11) 0.155(7) Uani 0.503(8) 1 d PDU A -1
P4 P 0.8845(17) 0.3979(6) 0.1554(7) 0.0638(7) Uani 0.497(8) 1 d PDU A -2
F41 F 0.896(3) 0.4714(8) 0.1882(12) 0.127(7) Uani 0.497(8) 1 d PDU A -2
F42 F 0.6524(17) 0.4102(8) 0.1309(10) 0.110(5) Uani 0.497(8) 1 d PDU A -2
F43 F 0.818(3) 0.3721(10) 0.2418(8) 0.158(7) Uani 0.497(8) 1 d PDU A -2
F44 F 1.1158(18) 0.3890(7) 0.1774(10) 0.119(5) Uani 0.497(8) 1 d PDU A -2
F45 F 0.942(2) 0.4240(7) 0.0685(6) 0.125(4) Uani 0.497(8) 1 d PDU A -2
F46 F 0.855(3) 0.3240(7) 0.1267(12) 0.151(7) Uani 0.497(8) 1 d PDU A -2

loop_
_atom_site_aniso_label
_atom_site_aniso_U_11
_atom_site_aniso_U_22
_atom_site_aniso_U_33
_atom_site_aniso_U_23
_atom_site_aniso_U_13
_atom_site_aniso_U_12
Pd 0.03585(18) 0.04044(18) 0.05632(19) -0.00328(12) 0.00725(12) -0.00431(11)
S1 0.0467(6) 0.0746(8) 0.0557(6) 0.0066(5) -0.0087(5) -0.0100(5)
C2 0.114(6) 0.104(5) 0.096(5) 0.046(4) 0.011(4) 0.029(4)
C3 0.161(8) 0.068(4) 0.137(7) 0.037(4) -0.070(6) -0.007(4)
S4 0.0437(6) 0.0415(6) 0.1122(10) -0.0053(6) 0.0090(6) 0.0052(4)
C5 0.072(4) 0.043(2) 0.103(4) -0.008(2) -0.019(3) -0.006(2)
C6 0.045(3) 0.055(3) 0.121(5) 0.008(3) -0.005(3) -0.011(2)
S7 0.0367(5) 0.0607(7) 0.0659(7) 0.0040(5) -0.0032(5) 0.0022(5)
C8 0.043(3) 0.134(5) 0.066(3) 0.010(3) 0.015(2) 0.002(3)
C9 0.070(4) 0.105(4) 0.055(3) -0.008(3) 0.011(2) 0.015(3)
N1 0.084(3) 0.0385(19) 0.066(2) -0.0088(16) 0.017(2) -0.0136(18)
N2 0.088(3) 0.067(3) 0.058(2) -0.0136(19) 0.022(2) -0.015(2)
C11 0.088(10) 0.053(6) 0.084(8) 0.011(6) 0.035(7) 0.006(6)
C12 0.087(9) 0.068(7) 0.063(7) 0.004(5) 0.033(6) 0.009(6)
C21 0.138(14) 0.063(7) 0.065(7) 0.009(6) 0.011(8) -0.023(8)
C22 0.145(15) 0.082(9) 0.082(9) 0.012(7) 0.002(10) -0.020(10)
P1 0.0776(11) 0.0606(8) 0.0551(7) -0.0106(6) 0.0073(7) -0.0048(7)
F11 0.164(10) 0.170(11) 0.098(7) -0.072(7) -0.018(7) 0.032(8)
F12 0.156(10) 0.088(6) 0.118(7) 0.013(6) -0.002(7) 0.036(6)
F13 0.101(7) 0.176(10) 0.151(9) 0.024(8) 0.026(7) -0.036(6)
F14 0.184(11) 0.101(7) 0.115(7) 0.016(6) 0.041(8) 0.060(7)
F15 0.106(7) 0.139(8) 0.180(10) -0.042(7) 0.041(7) -0.047(6)
F16 0.170(10) 0.167(10) 0.056(5) -0.030(6) -0.008(6) -0.009(7)
P2 0.0776(11) 0.0606(8) 0.0551(7) -0.0106(6) 0.0073(7) -0.0048(7)
F21 0.218(12) 0.087(6) 0.176(10) -0.039(7) 0.011(9) -0.036(7)
F22 0.137(9) 0.135(8) 0.071(5) 0.008(5) 0.046(6) 0.042(6)
F23 0.079(5) 0.118(8) 0.115(6) -0.020(6) -0.004(5) 0.016(5)
F24 0.168(10) 0.127(8) 0.072(6) 0.031(5) 0.046(6) 0.012(7)
F25 0.113(8) 0.170(11) 0.101(6) -0.002(8) -0.012(6) 0.046(7)
F26 0.130(8) 0.089(6) 0.134(8) -0.036(5) 0.014(6) -0.045(5)
P3 0.0758(10) 0.0452(17) 0.0705(12) -0.0072(11) -0.0022(8) 0.0063(10)
F31 0.108(8) 0.050(6) 0.109(7) -0.027(5) 0.002(6) 0.002(5)
F32 0.116(10) 0.111(8) 0.111(8) 0.005(6) -0.039(7) 0.011(7)
F33 0.137(10) 0.122(8) 0.131(10) 0.012(7) 0.016(8) -0.053(7)
F34 0.136(11) 0.103(7) 0.143(10) 0.014(7) -0.042(8) 0.055(8)
F35 0.133(10) 0.200(12) 0.137(10) 0.005(9) 0.055(8) -0.028(9)
F36 0.196(12) 0.108(9) 0.159(11) -0.093(9) -0.038(9) 0.039(9)
P4 0.0758(10) 0.0452(17) 0.0705(12) -0.0072(11) -0.0022(8) 0.0063(10)
F41 0.162(13) 0.064(8) 0.154(13) -0.032(7) -0.046(10) 0.015(8)
F42 0.063(5) 0.137(11) 0.129(10) -0.045(8) 0.009(6) 0.011(6)
F43 0.214(15) 0.150(10) 0.110(8) 0.056(7) -0.015(9) -0.065(11)
F44 0.082(6) 0.096(8) 0.179(12) -0.029(8) -0.040(7) 0.027(5)
F45 0.126(9) 0.178(10) 0.070(5) -0.002(6) 0.028(5) -0.020(7)
F46 0.205(13) 0.076(7) 0.173(12) -0.015(7) -0.019(10) -0.013(7)

loop_
_atom_type_symbol
_atom_type_description
_atom_type_scat_dispersion_real
_atom_type_scat_dispersion_imag
_atom_type_scat_source
C C 0.0181 0.0091 'International Tables Vol C Tables 4.2.6.8 and 6.1.1.4'
H H 0.0000 0.0000 'International Tables Vol C Tables 4.2.6.8 and 6.1.1.4'
N N 0.0311 0.0180 'International Tables Vol C Tables 4.2.6.8 and 6.1.1.4'
F F 0.0727 0.0534 'International Tables Vol C Tables 4.2.6.8 and 6.1.1.4'
P P 0.2955 0.4335 'International Tables Vol C Tables 4.2.6.8 and 6.1.1.4'
S S 0.3331 0.5567 'International Tables Vol C Tables 4.2.6.8 and 6.1.1.4'
Pd Pd 0.1215 3.9337 'International Tables Vol C Tables 4.2.6.8 and 6.1.1.4'

loop_
_geom_angle_atom_site_label_1
_geom_angle_atom_site_label_2
_geom_angle_atom_site_label_3
_geom_angle_site_symmetry_1
_geom_angle_site_symmetry_2
_geom_angle_site_symmetry_3
_geom_angle
_geom_angle_publ_flag
N2 PD N1 . . . 82.59(16) y
N2 PD S4 . . . 93.45(12) y
N1 PD S4 . . . 174.59(11) y
N2 PD S1 . . . 173.97(12) y
N1 PD S1 . . . 93.91(11) y
S4 PD S1 . . . 89.72(5) y
C2 S1 C9 . . . 104.3(3) y
C2 S1 PD . . . 105.5(3) y
C9 S1 PD . . . 106.08(18) y
C3 C2 S1 . . . 119.4(5) y
C3 C2 H1A . . . 107.5 ?
S1 C2 H1A . . . 107.5 ?
C3 C2 H1B . . . 107.5 ?
S1 C2 H1B . . . 107.5 ?
H1A C2 H1B . . . 107 ?
C2 C3 S4 . . . 119.0(5) y
C2 C3 H2A . . . 107.6 ?
S4 C3 H2A . . . 107.6 ?
C2 C3 H2B . . . 107.6 ?
S4 C3 H2B . . . 107.6 ?
H2A C3 H2B . . . 107 ?
C3 S4 C5 . . . 103.2(3) y
C3 S4 PD . . . 106.2(3) y
C5 S4 PD . . . 106.15(17) y
C6 C5 S4 . . . 118.8(4) y
C6 C5 H5A . . . 107.6 ?
S4 C5 H5A . . . 107.6 ?
C6 C5 H5B . . . 107.6 ?
S4 C5 H5B . . . 107.6 ?
H5A C5 H5B . . . 107 ?
C5 C6 S7 . . . 118.1(3) y
C5 C6 H6A . . . 107.8 ?
S7 C6 H6A . . . 107.8 ?
C5 C6 H6B . . . 107.8 ?
S7 C6 H6B . . . 107.8 ?
H6A C6 H6B . . . 107.1 ?
C6 S7 C8 . . . 103.2(3) y
C9 C8 S7 . . . 117.9(4) y
C9 C8 H8A . . . 107.8 ?
S7 C8 H8A . . . 107.8 ?
C9 C8 H8B . . . 107.8 ?
S7 C8 H8B . . . 107.8 ?
H8A C8 H8B . . . 107.2 ?
C8 C9 S1 . . . 118.7(4) y
C8 C9 H9A . . . 107.6 ?
S1 C9 H9A . . . 107.6 ?
C8 C9 H9B . . . 107.6 ?
S1 C9 H9B . . . 107.6 ?
H9A C9 H9B . . . 107.1 ?
C21 N1 PD . . . 108.9(5) y
C11 N1 PD . . . 105.9(5) y
C11 N1 H1C . . . 127 ?
PD N1 H1C . . . 127 ?
C21 N1 H1D . . . 125.5 ?
PD N1 H1D . . . 125.5 ?
C12 N2 PD . . . 106.2(5) y
C22 N2 PD . . . 109.0(5) y
C12 N2 H2C . . . 126.9 ?
PD N2 H2C . . . 126.9 ?
C22 N2 H2D . . . 125.5 ?
PD N2 H2D . . . 125.5 ?
N1 C11 C12 . . . 100.9(9) y
N1 C11 H11A . . . 111.6 ?
C12 C11 H11A . . . 111.6 ?
N1 C11 H11B . . . 111.6 ?
C12 C11 H11B . . . 111.6 ?
H11A C11 H11B . . . 109.4 ?
N2 C12 C11 . . . 100.9(8) y
N2 C12 H12A . . . 111.6 ?
C11 C12 H12A . . . 111.6 ?
N2 C12 H12B . . . 111.6 ?
C11 C12 H12B . . . 111.6 ?
H12A C12 H12B . . . 109.4 ?
C22 C21 N1 . . . 115.8(1) y
C22 C21 H21A . . . 108.3 ?
N1 C21 H21A . . . 108.3 ?
C22 C21 H21B . . . 108.3 ?
N1 C21 H21B . . . 108.3 ?
H21A C21 H21B . . . 107.4 ?
C21 C22 N2 . . . 115.20(11) y
C21 C22 H22A . . . 108.5 ?
N2 C22 H22A . . . 108.5 ?
C21 C22 H22B . . . 108.5 ?
N2 C22 H22B . . . 108.5 ?
H22A C22 H22B . . . 107.5 ?
F11 P1 F16 . . . 178.80(11) y
F11 P1 F12 . . . 91.4(8) y
F16 P1 F12 . . . 89.2(8) y
F11 P1 F15 . . . 89.6(9) y
F16 P1 F15 . . . 89.4(7) y
F12 P1 F15 . . . 90.4(8) y
F11 P1 F13 . . . 90.0(8) y
F16 P1 F13 . . . 91.0(9) y
F12 P1 F13 . . . 90.2(9) y
F15 P1 F13 . . . 179.2(1) y
F11 P1 F14 . . . 88.5(8) y
F16 P1 F14 . . . 90.8(8) y
F12 P1 F14 . . . 178.1(1) y
F15 P1 F14 . . . 91.5(9) y
F13 P1 F14 . . . 87.9(8) y
F21 P2 F24 . . . 90.8(9) y
F21 P2 F25 . . . 90.1(9) y
F24 P2 F25 . . . 93.0(9) y
F21 P2 F26 . . . 178.4(9) y
F24 P2 F26 . . . 88.0(8) y
F25 P2 F26 . . . 91.0(9) y
F21 P2 F22 . . . 92.3(8) y
F24 P2 F22 . . . 176.9(1) y
F25 P2 F22 . . . 87.6(7) y
F26 P2 F22 . . . 89.0(8) y
F21 P2 F23 . . . 90.8(9) y
F24 P2 F23 . . . 89.5(7) y
F25 P2 F23 . . . 177.3(1) y
F26 P2 F23 . . . 88.2(7) y
F22 P2 F23 . . . 89.8(8) y
F34 P3 F36 . . . 92.1(9) y
F34 P3 F35 . . . 92.3(9) y
F36 P3 F35 . . . 90.3(1) y
F34 P3 F31 . . . 89.3(9) y
F36 P3 F31 . . . 174.40(11) y
F35 P3 F31 . . . 84.2(8) y
F34 P3 F32 . . . 176.6(1) y
F36 P3 F32 . . . 89.6(9) y
F35 P3 F32 . . . 90.6(9) y
F31 P3 F32 . . . 89.3(9) y
F34 P3 F33 . . . 89.9(9) y
F36 P3 F33 . . . 98.0(1) y
F35 P3 F33 . . . 171.3(1) y
F31 P3 F33 . . . 87.4(9) y
F32 P3 F33 . . . 86.9(9) y
F45 P4 F43 . . . 178.00(11) y
F45 P4 F46 . . . 94.5(9) y
F43 P4 F46 . . . 85.3(1) y
F45 P4 F41 . . . 89.0(9) y
F43 P4 F41 . . . 91.0(1) y
F46 P4 F41 . . . 174.90(12) y
F45 P4 F44 . . . 89.9(9) y
F43 P4 F44 . . . 92.2(9) y
F46 P4 F44 . . . 94.3(1) y
F41 P4 F44 . . . 89.3(9) y
F45 P4 F42 . . . 88.0(8) y
F43 P4 F42 . . . 89.9(9) y
F46 P4 F42 . . . 87.5(9) y
F41 P4 F42 . . . 89.0(9) y
F44 P4 F42 . . . 177.3(1) y

loop_
_geom_bond_atom_site_label_1
_geom_bond_atom_site_label_2
_geom_bond_site_symmetry_1
_geom_bond_site_symmetry_2
_geom_bond_distance
_geom_bond_publ_flag
Pd N2 . . 2.078(4) y
Pd N1 . . 2.085(4) y
Pd S4 . . 2.2569(12) y
Pd S1 . . 2.2628(12) y
S1 C2 . . 1.790(7) y
S1 C9 . . 1.794(5) y
C2 C3 . . 1.443(9) y
C2 H1a . . 0.97 ?
C2 H1b . . 0.97 ?
C3 S4 . . 1.781(7) y
C3 H2a . . 0.97 ?
C3 H2b . . 0.97 ?
S4 C5 . . 1.787(5) y
C5 C6 . . 1.515(7) y
C5 H5a . . 0.97 ?
C5 H5b . . 0.97 ?
C6 S7 . . 1.810(5) y
C6 H6a . . 0.97 ?
C6 H6b . . 0.97 ?
S7 C8 . . 1.813(6) y
C8 C9 . . 1.510(8) y
C8 H8a . . 0.97 ?
C8 H8b . . 0.97 ?
C9 H9a . . 0.97 ?
C9 H9b . . 0.97 ?
N1 C21 . . 1.489(11) y
N1 C11 . . 1.491(12) y
N1 H1c . . 0.86 ?
N1 H1d . . 0.86 ?
N2 C12 . . 1.487(11) y
N2 C22 . . 1.493(12) y
N2 H2c . . 0.86 ?
N2 H2d . . 0.86 ?
C11 C12 . . 1.609(16) y
C11 H11a . . 0.97 ?
C11 H11b . . 0.97 ?
C12 H12a . . 0.97 ?
C12 H12b . . 0.97 ?
C21 C22 . . 1.348(19) y
C21 H21a . . 0.97 ?
C21 H21b . . 0.97 ?
C22 H22a . . 0.97 ?
C22 H22b . . 0.97 ?
P1 F11 . . 1.542(12) y
P1 F16 . . 1.546(12) y
P1 F12 . . 1.549(11) y
P1 F15 . . 1.553(10) y
P1 F13 . . 1.562(11) y
P1 F14 . . 1.573(11) y
P2 F21 . . 1.529(12) y
P2 F24 . . 1.550(11) y
P2 F25 . . 1.551(11) y
P2 F26 . . 1.563(12) y
P2 F22 . . 1.570(11) y
P2 F23 . . 1.592(10) y
P3 F34 . . 1.547(11) y
P3 F36 . . 1.563(10) y
P3 F35 . . 1.565(11) y
P3 F31 . . 1.57(1) y
P3 F32 . . 1.576(10) y
P3 F33 . . 1.578(11) y
P4 F45 . . 1.545(10) y
P4 F43 . . 1.552(11) y
P4 F46 . . 1.554(11) y
P4 F41 . . 1.557(11) y
P4 F44 . . 1.56(1) y
P4 F42 . . 1.583(10) y

loop_
_geom_hbond_atom_site_label_D
_geom_hbond_atom_site_label_H
_geom_hbond_atom_site_label_A
_geom_hbond_distance_DH
_geom_hbond_distance_HA
_geom_hbond_distance_DA
_geom_hbond_angle_DHA
_geom_hbond_site_symmetry_A
N1 H1C F44 0.86 2.35 2.994(14) 132.1 3_766
N1 H1D F42 0.86 2.31 3.033(14) 141.9 3_666
N2 H2D F15 0.86 2.31 3.045(11) 143.6 1_655
N2 H2C F23 0.86 2.32 3.066(10) 144.9 .

loop_
_geom_torsion_atom_site_label_1
_geom_torsion_atom_site_label_2
_geom_torsion_atom_site_label_3
_geom_torsion_atom_site_label_4
_geom_torsion_site_symmetry_1
_geom_torsion_site_symmetry_2
_geom_torsion_site_symmetry_3
_geom_torsion_site_symmetry_4
_geom_torsion
_geom_torsion_publ_flag
N1 PD S1 C2 . . . . -173.3(3) y
S4 PD S1 C2 . . . . 2.7(3) y
N1 PD S1 C9 . . . . 76.4(2) y
S4 PD S1 C9 . . . . -107.6(2) y
C9 S1 C2 C3 . . . . 106.3(7) y
PD S1 C2 C3 . . . . -5.2(8) y
S1 C2 C3 S4 . . . . 5.5(9) y
C2 C3 S4 C5 . . . . -114.1(7) y
C2 C3 S4 PD . . . . -2.7(8) y
N2 PD S4 C3 . . . . 174.4(3) y
S1 PD S4 C3 . . . . -0.5(3) y
N2 PD S4 C5 . . . . -76.3(2) y
S1 PD S4 C5 . . . . 108.9(2) y
C3 S4 C5 C6 . . . . 57.7(5) y
PD S4 C5 C6 . . . . -53.7(5) y
S4 C5 C6 S7 . . . . 50.8(6) y
C5 C6 S7 C8 . . . . -114.1(5) y
C6 S7 C8 C9 . . . . 115.9(5) y
S7 C8 C9 S1 . . . . -52.2(7) y
C2 S1 C9 C8 . . . . -57.8(6) y
PD S1 C9 C8 . . . . 53.3(5) y
N2 PD N1 C21 . . . . -6.7(9) y
S1 PD N1 C21 . . . . 168.3(9) y
N2 PD N1 C11 . . . . 20.0(6) y
S1 PD N1 C11 . . . . -164.9(6) y
N1 PD N2 C12 . . . . 20.2(6) y
S4 PD N2 C12 . . . . -156.1(6) y
N1 PD N2 C22 . . . . -9.2(9) y
S4 PD N2 C22 . . . . 174.5(9) y
PD N1 C11 C12 . . . . -52.3(9) y
PD N2 C12 C11 . . . . -52.6(1) y
N1 C11 C12 N2 . . . . 70.10(11) y
PD N1 C21 C22 . . . . 24(2) y
N1 C21 C22 N2 . . . . -34(3) y
PD N2 C22 C21 . . . . 26(2) y
